data_8104750
loop_
_publ_author_name
'Hosten, Eric C.'
'Betz, Richard'

_publ_section_title
;
 The crystal structure of thioxanthen-9-one-10,10-dioxide,
 C13H8O3S&#x00A0;-- a second polymorph
;
_journal_issue 3
_journal_name_full 'Zeitschrift f\"ur Kristallographie - New Crystal Structures'
_journal_page_first 503
_journal_page_last 505
_journal_paper_doi 10.1515/ncrs-2020-0578
_journal_volume 236
_journal_year 2021
_chemical_formula_moiety 'C13 H8 O3 S'
_chemical_formula_sum 'C13 H8 O3 S'
_chemical_formula_weight 244.25
_chemical_name_common thioxanthen-9-one-10,10-dioxide
_chemical_name_systematic thioxanthen-9-one-10,10-dioxide
_space_group_crystal_system monoclinic
_space_group_IT_number 15
_space_group_name_Hall '-C 2yc'
_space_group_name_H-M_alt 'C 1 2/c 1'
_atom_sites_solution_hydrogens difmap
_atom_sites_solution_primary SHELXS
_atom_sites_solution_secondary difmap
_cell_angle_alpha 90
_cell_angle_beta 103.784(2)
_cell_angle_gamma 90
_cell_formula_units_Z 4
_cell_length_a 9.7499(3)
_cell_length_b 12.9758(4)
_cell_length_c 8.2681(3)
_cell_measurement_reflns_used 4144
_cell_measurement_temperature 200(2)
_cell_measurement_theta_max 28.33
_cell_measurement_theta_min 3.14
_cell_volume 1015.90(6)
_computing_cell_refinement 'SAINT [1]'
_computing_data_collection 'APEX2 [1]'
_computing_data_reduction 'SAINT [1]'
_computing_molecular_graphics 'ORTEP3 [3], Mercury [4]'
_computing_publication_material 'SHELXL-97 [2], PLATON [5]'
_computing_structure_refinement 'SHELXL-97 [2]'
_computing_structure_solution 'SHELXS-97 [2]'
_diffrn_ambient_temperature 200(2)
_diffrn_measured_fraction_theta_full 0.982
_diffrn_measured_fraction_theta_max 0.982
_diffrn_measurement_device_type 'Bruker APEX-II CCD'
_diffrn_measurement_method '\f and \w scans'
_diffrn_radiation_monochromator graphite
_diffrn_radiation_type MoK\a
_diffrn_radiation_wavelength 0.71073
_diffrn_reflns_av_R_equivalents 0.0120
_diffrn_reflns_av_sigmaI/netI 0.0116
_diffrn_reflns_Laue_measured_fraction_full 0.982
_diffrn_reflns_Laue_measured_fraction_max 0.982
_diffrn_reflns_limit_h_max 11
_diffrn_reflns_limit_h_min -12
_diffrn_reflns_limit_k_max 16
_diffrn_reflns_limit_k_min -17
_diffrn_reflns_limit_l_max 10
_diffrn_reflns_limit_l_min -10
_diffrn_reflns_number 4481
_diffrn_reflns_point_group_measured_fraction_full 0.982
_diffrn_reflns_point_group_measured_fraction_max 0.982
_diffrn_reflns_theta_full 25.242
_diffrn_reflns_theta_max 27.994
_diffrn_reflns_theta_min 4.305
_exptl_absorpt_coefficient_mu 0.309
_exptl_absorpt_correction_T_max 1.0000
_exptl_absorpt_correction_T_min 0.8668
_exptl_absorpt_correction_type numerical
_exptl_absorpt_process_details
;                                                              
SADABS[6]
;
_exptl_crystal_colour colourless
_exptl_crystal_density_diffrn 1.597
_exptl_crystal_description block
_exptl_crystal_F_000 504
_exptl_crystal_size_max 0.56
_exptl_crystal_size_mid 0.55
_exptl_crystal_size_min 0.434
_refine_diff_density_max 0.356
_refine_diff_density_min -0.337
_refine_diff_density_rms 0.047
_refine_ls_extinction_coef .
_refine_ls_extinction_method none
_refine_ls_goodness_of_fit_ref 1.086
_refine_ls_hydrogen_treatment refxyz
_refine_ls_matrix_type full
_refine_ls_number_parameters 79
_refine_ls_number_reflns 1212
_refine_ls_number_restraints 0
_refine_ls_restrained_S_all 1.086
_refine_ls_R_factor_all 0.0331
_refine_ls_R_factor_gt 0.0318
_refine_ls_shift/su_max 0.000
_refine_ls_shift/su_mean 0.000
_refine_ls_structure_factor_coef Fsqd
_refine_ls_weighting_details 'w=1/[\s^2^(Fo^2^)+(0.0452P)^2^+1.0181P] where P=(Fo^2^+2Fc^2^)/3'
_refine_ls_weighting_scheme calc
_refine_ls_wR_factor_gt 0.0914
_refine_ls_wR_factor_ref 0.0927
_reflns_Friedel_coverage 0.000
_reflns_Friedel_fraction_full .
_reflns_Friedel_fraction_max .
_reflns_number_gt 1161
_reflns_number_total 1212
_reflns_threshold_expression 'I > 2\s(I)'
_cod_data_source_file suppl_j_ncrs-2020-0578_suppl.cif
_cod_data_source_block 1
_cod_original_sg_symbol_H-M 'C 2/c'
_cod_database_code 8104750
_shelx_space_group_comment
;
The symmetry employed for this shelxl refinement is uniquely defined
by the following loop, which should always be used as a source of
symmetry information in preference to the above space-group names.
They are only intended as comments.
;

loop_
_space_group_symop_operation_xyz
'x, y, z'
'-x, y, -z+1/2'
'x+1/2, y+1/2, z'
'-x+1/2, y+1/2, -z+1/2'
'-x, -y, -z'
'x, -y, z-1/2'
'-x+1/2, -y+1/2, -z'
'x+1/2, -y+1/2, z-1/2'

loop_
_atom_site_label
_atom_site_type_symbol
_atom_site_fract_x
_atom_site_fract_y
_atom_site_fract_z
_atom_site_U_iso_or_equiv
_atom_site_adp_type
_atom_site_occupancy
_atom_site_site_symmetry_order
_atom_site_calc_flag
_atom_site_refinement_flags_posn
_atom_site_refinement_flags_adp
_atom_site_refinement_flags_occupancy
_atom_site_disorder_assembly
_atom_site_disorder_group
S1 S 0.000000 0.19855(3) 0.750000 0.02738(17) Uani 1 2 d S T P . .
O1 O 0.000000 -0.14230(12) 0.750000 0.0498(5) Uani 1 2 d S T P . .
O2 O -0.06422(12) 0.25645(9) 0.60344(15) 0.0421(3) Uani 1 1 d . . . . .
C1 C 0.000000 -0.04917(15) 0.750000 0.0281(4) Uani 1 2 d S T P . .
C11 C 0.12694(13) 0.11582(10) 0.70096(15) 0.0232(3) Uani 1 1 d . . . . .
C12 C 0.11444(13) 0.00847(10) 0.69697(15) 0.0232(3) Uani 1 1 d . . . . .
C13 C 0.21766(15) -0.04847(11) 0.64499(17) 0.0276(3) Uani 1 1 d . . . . .
H13 H 0.210461 -0.121457 0.639172 0.033 Uiso 1 1 calc R U . . .
C14 C 0.33007(15) -0.00015(12) 0.60193(18) 0.0319(3) Uani 1 1 d . . . . .
H14 H 0.399167 -0.039970 0.566258 0.038 Uiso 1 1 calc R U . . .
C15 C 0.34253(15) 0.10669(12) 0.61059(19) 0.0333(3) Uani 1 1 d . . . . .
H15 H 0.420793 0.139679 0.582694 0.040 Uiso 1 1 calc R U . . .
C16 C 0.24079(14) 0.16460(11) 0.65985(18) 0.0299(3) Uani 1 1 d . . . . .
H16 H 0.248663 0.237548 0.665604 0.036 Uiso 1 1 calc R U . . .

loop_
_atom_site_aniso_label
_atom_site_aniso_U_11
_atom_site_aniso_U_22
_atom_site_aniso_U_33
_atom_site_aniso_U_23
_atom_site_aniso_U_13
_atom_site_aniso_U_12
S1 0.0285(3) 0.0180(2) 0.0404(3) 0.000 0.0175(2) 0.000
O1 0.0597(11) 0.0218(7) 0.0824(13) 0.000 0.0457(10) 0.000
O2 0.0419(6) 0.0330(6) 0.0581(7) 0.0181(5) 0.0250(5) 0.0124(5)
C1 0.0311(9) 0.0228(8) 0.0337(9) 0.000 0.0144(8) 0.000
C11 0.0224(6) 0.0218(6) 0.0267(6) 0.0003(4) 0.0083(4) 0.0018(4)
C12 0.0237(6) 0.0219(6) 0.0247(6) 0.0010(4) 0.0073(5) 0.0014(4)
C13 0.0300(7) 0.0237(6) 0.0303(6) 0.0012(5) 0.0096(5) 0.0062(5)
C14 0.0263(6) 0.0351(7) 0.0368(7) 0.0030(6) 0.0127(5) 0.0089(5)
C15 0.0245(6) 0.0367(8) 0.0415(7) 0.0041(6) 0.0134(5) -0.0002(6)
C16 0.0274(6) 0.0252(6) 0.0393(7) 0.0009(5) 0.0123(5) -0.0020(5)

loop_
_atom_type_symbol
_atom_type_description
_atom_type_scat_dispersion_real
_atom_type_scat_dispersion_imag
_atom_type_scat_source
C C 0.0033 0.0016 'International Tables Vol C Tables 4.2.6.8 and 6.1.1.4'
H H 0.0000 0.0000 'International Tables Vol C Tables 4.2.6.8 and 6.1.1.4'
O O 0.0106 0.0060 'International Tables Vol C Tables 4.2.6.8 and 6.1.1.4'
S S 0.1246 0.1234 'International Tables Vol C Tables 4.2.6.8 and 6.1.1.4'

loop_
_geom_angle_atom_site_label_1
_geom_angle_atom_site_label_2
_geom_angle_atom_site_label_3
_geom_angle
_geom_angle_site_symmetry_1
_geom_angle_site_symmetry_3
O2 S1 O2 116.93(11) 2_556 .
O2 S1 C11 108.32(6) 2_556 2_556
O2 S1 C11 108.95(6) . 2_556
O2 S1 C11 108.95(6) 2_556 .
O2 S1 C11 108.32(6) . .
C11 S1 C11 104.69(9) 2_556 .
O1 C1 C12 120.05(8) . .
O1 C1 C12 120.05(8) . 2_556
C12 C1 C12 119.89(16) . 2_556
C16 C11 C12 121.24(12) . .
C16 C11 S1 115.22(10) . .
C12 C11 S1 123.50(10) . .
C13 C12 C11 117.99(12) . .
C13 C12 C1 117.98(12) . .
C11 C12 C1 123.99(12) . .
C14 C13 C12 120.90(13) . .
C14 C13 H13 119.5 . .
C12 C13 H13 119.5 . .
C13 C14 C15 120.25(13) . .
C13 C14 H14 119.9 . .
C15 C14 H14 119.9 . .
C16 C15 C14 119.80(13) . .
C16 C15 H15 120.1 . .
C14 C15 H15 120.1 . .
C15 C16 C11 119.77(13) . .
C15 C16 H16 120.1 . .
C11 C16 H16 120.1 . .

loop_
_geom_bond_atom_site_label_1
_geom_bond_atom_site_label_2
_geom_bond_distance
_geom_bond_site_symmetry_2
S1 O2 1.4364(11) 2_556
S1 O2 1.4364(11) .
S1 C11 1.7572(12) 2_556
S1 C11 1.7572(12) .
O1 C1 1.209(2) .
C1 C12 1.4932(15) .
C1 C12 1.4932(15) 2_556
C11 C16 1.3885(18) .
C11 C12 1.3981(18) .
C12 C13 1.3962(18) .
C13 C14 1.381(2) .
C13 H13 0.9500 .
C14 C15 1.392(2) .
C14 H14 0.9500 .
C15 C16 1.3809(19) .
C15 H15 0.9500 .
C16 H16 0.9500 .

loop_
_geom_hbond_atom_site_label_D
_geom_hbond_atom_site_label_H
_geom_hbond_atom_site_label_A
_geom_hbond_distance_DH
_geom_hbond_distance_HA
_geom_hbond_distance_DA
_geom_hbond_angle_DHA
_geom_hbond_site_symmetry_A
C14 H14 O2 0.95 2.67 3.3213(18) 125.9 3_545

loop_
_geom_torsion_atom_site_label_1
_geom_torsion_atom_site_label_2
_geom_torsion_atom_site_label_3
_geom_torsion_atom_site_label_4
_geom_torsion
_geom_torsion_site_symmetry_1
_geom_torsion_site_symmetry_2
_geom_torsion_site_symmetry_3
_geom_torsion_site_symmetry_4
O2 S1 C11 C16 -63.37(12) 2_556 . . .
O2 S1 C11 C16 64.80(12) . . . .
C11 S1 C11 C16 -179.06(12) 2_556 . . .
O2 S1 C11 C12 118.79(11) 2_556 . . .
O2 S1 C11 C12 -113.04(12) . . . .
C11 S1 C11 C12 3.10(8) 2_556 . . .
C16 C11 C12 C13 -2.08(19) . . . .
S1 C11 C12 C13 175.64(9) . . . .
C16 C11 C12 C1 175.91(11) . . . .
S1 C11 C12 C1 -6.38(17) . . . .
O1 C1 C12 C13 1.34(12) . . . .
C12 C1 C12 C13 -178.66(12) 2_556 . . .
O1 C1 C12 C11 -176.65(9) . . . .
C12 C1 C12 C11 3.35(9) 2_556 . . .
C11 C12 C13 C14 1.21(19) . . . .
C1 C12 C13 C14 -176.89(11) . . . .
C12 C13 C14 C15 0.3(2) . . . .
C13 C14 C15 C16 -1.1(2) . . . .
C14 C15 C16 C11 0.2(2) . . . .
C12 C11 C16 C15 1.4(2) . . . .
S1 C11 C16 C15 -176.51(11) . . . .
